data_7231364
loop_
_publ_author_name
'Ptak, Maciej'
'Stefa\'nska, Dagmara'
'G\;agor, Anna'
'Svane, Katrine L.'
'Walsh, Aron'
'Paraguassu, Waldeci'

_publ_section_title
;
 Heterometallic perovskite-type metal-organic framework with an ammonium
 cation: structure, phonons, and optical response of
 [NH<sub>4</sub>]Na<sub>0.5</sub>Cr<sub>x</sub>Al<sub>0.5-x</sub>(HCOO)<sub>3</sub>
 (x = 0, 0.025 and 0.5).
;
_journal_issue 34
_journal_name_full 'Physical chemistry chemical physics : PCCP'
_journal_page_first 22284
_journal_page_last 22295
_journal_paper_doi 10.1039/c8cp03788d
_journal_volume 20
_journal_year 2018
_chemical_formula_sum 'C6 H14 Cr N2 Na O12'
_chemical_formula_weight 381.18
_space_group_crystal_system trigonal
_space_group_IT_number 148
_space_group_name_Hall '-R 3'
_space_group_name_H-M_alt 'R -3 :H'
_symmetry_space_group_name_Hall '-R 3'
_symmetry_space_group_name_H-M 'R -3 :H'
_atom_sites_solution_hydrogens mixed
_audit_creation_method SHELXL-2014/7
_audit_update_record
;
2018-05-24 deposited with the CCDC.
2018-08-13 downloaded from the CCDC.
;
_cell_angle_alpha 90
_cell_angle_beta 90
_cell_angle_gamma 120
_cell_formula_units_Z 3
_cell_length_a 7.9386(5)
_cell_length_b 7.9386(5)
_cell_length_c 21.494(3)
_cell_measurement_reflns_used 1287
_cell_measurement_temperature 298(2)
_cell_measurement_theta_max 27.6903
_cell_measurement_theta_min 2.8373
_cell_volume 1173.10(19)
_computing_structure_refinement 'SHELXL-2014/7 (Sheldrick, 2014)'
_diffrn_ambient_temperature 298(2)
_diffrn_measured_fraction_theta_full 1.000
_diffrn_measured_fraction_theta_max 0.936
_diffrn_radiation_type MoK\a
_diffrn_radiation_wavelength 0.71073
_diffrn_reflns_av_R_equivalents 0.0494
_diffrn_reflns_av_unetI/netI 0.0490
_diffrn_reflns_Laue_measured_fraction_full 1.000
_diffrn_reflns_Laue_measured_fraction_max 0.936
_diffrn_reflns_limit_h_max 9
_diffrn_reflns_limit_h_min -10
_diffrn_reflns_limit_k_max 10
_diffrn_reflns_limit_k_min -10
_diffrn_reflns_limit_l_max 27
_diffrn_reflns_limit_l_min -27
_diffrn_reflns_number 3383
_diffrn_reflns_point_group_measured_fraction_full 1.000
_diffrn_reflns_point_group_measured_fraction_max 0.936
_diffrn_reflns_theta_full 25.000
_diffrn_reflns_theta_max 27.751
_diffrn_reflns_theta_min 2.843
_exptl_absorpt_coefficient_mu 0.819
_exptl_absorpt_correction_T_max 1.00000
_exptl_absorpt_correction_T_min 0.85463
_exptl_absorpt_correction_type multi-scan
_exptl_absorpt_process_details
;
CrysAlisPro, Oxford Diffraction Ltd.,
Version 1.171.34.44 (release 25-10-2010 CrysAlis171 .NET)
(compiled Oct 25 2010,18:11:34)
Empirical absorption correction using spherical harmonics,
 implemented in SCALE3 ABSPACK scaling algorithm.
;
_exptl_crystal_colour violet
_exptl_crystal_density_diffrn 1.619
_exptl_crystal_description prism
_exptl_crystal_F_000 585
_exptl_crystal_size_max 0.18
_exptl_crystal_size_mid 0.15
_exptl_crystal_size_min 0.09
_refine_diff_density_max 0.275
_refine_diff_density_min -0.304
_refine_diff_density_rms 0.066
_refine_ls_extinction_method none
_refine_ls_goodness_of_fit_ref 1.018
_refine_ls_hydrogen_treatment mixed
_refine_ls_matrix_type full
_refine_ls_number_parameters 39
_refine_ls_number_reflns 586
_refine_ls_number_restraints 3
_refine_ls_restrained_S_all 1.015
_refine_ls_R_factor_all 0.0658
_refine_ls_R_factor_gt 0.0399
_refine_ls_shift/su_max 0.000
_refine_ls_shift/su_mean 0.000
_refine_ls_structure_factor_coef Fsqd
_refine_ls_weighting_details 'w=1/[\s^2^(Fo^2^)+(0.0410P)^2^+0.8557P] where P=(Fo^2^+2Fc^2^)/3'
_refine_ls_weighting_scheme calc
_refine_ls_wR_factor_gt 0.0827
_refine_ls_wR_factor_ref 0.0918
_reflns_Friedel_coverage 0.000
_reflns_number_gt 444
_reflns_number_total 586
_reflns_threshold_expression 'I > 2\s(I)'
_cod_data_source_file c8cp03788d2.cif
_cod_data_source_block r-3
_cod_depositor_comments
;
Adding full bibliography for 7231364.cif.

2023-11-23
Z value and formula fixed to values more according to usual
chemical conventions.                 miguel
;
_cod_original_formula_weight 190.59
_cod_original_formula_units_Z 6
_cod_original_cell_volume 1173.1(2)
_cod_original_formula_sum 'C3 H7 Cr0.50 N Na0.50 O6'
_cod_database_code 7231364
_shelx_shelxl_version_number 2014/7
_shelx_space_group_comment
;
The symmetry employed for this shelxl refinement is uniquely defined
by the following loop, which should always be used as a source of
symmetry information in preference to the above space-group names.
They are only intended as comments.
;

loop_
_space_group_symop_operation_xyz
'x, y, z'
'-y, x-y, z'
'-x+y, -x, z'
'x+2/3, y+1/3, z+1/3'
'-y+2/3, x-y+1/3, z+1/3'
'-x+y+2/3, -x+1/3, z+1/3'
'x+1/3, y+2/3, z+2/3'
'-y+1/3, x-y+2/3, z+2/3'
'-x+y+1/3, -x+2/3, z+2/3'
'-x, -y, -z'
'y, -x+y, -z'
'x-y, x, -z'
'-x+2/3, -y+1/3, -z+1/3'
'y+2/3, -x+y+1/3, -z+1/3'
'x-y+2/3, x+1/3, -z+1/3'
'-x+1/3, -y+2/3, -z+2/3'
'y+1/3, -x+y+2/3, -z+2/3'
'x-y+1/3, x+2/3, -z+2/3'

loop_
_atom_site_label
_atom_site_type_symbol
_atom_site_fract_x
_atom_site_fract_y
_atom_site_fract_z
_atom_site_U_iso_or_equiv
_atom_site_adp_type
_atom_site_occupancy
_atom_site_site_symmetry_order
_atom_site_calc_flag
_atom_site_refinement_flags_posn
_atom_site_refinement_flags_adp
_atom_site_refinement_flags_occupancy
Cr Cr 0.0000 0.0000 1.0000 0.0278(3) Uani 1 6 d S T P
Na Na 0.6667 0.3333 0.8333 0.0338(6) Uani 1 6 d S T P
O1 O 0.1735(2) 0.2190(2) 0.94598(8) 0.0361(5) Uani 1 1 d . . .
C1 C 0.3428(4) 0.2640(4) 0.92965(13) 0.0437(7) Uani 1 1 d . . .
H1 H 0.3931 0.1904 0.9464 0.052 Uiso 1 1 calc R U .
O3 O 0.4477(3) 0.3939(3) 0.89418(9) 0.0483(6) Uani 1 1 d . . .
N2 N 0.3333 0.6667 0.8565(2) 0.0523(12) Uani 1 3 d DS T P
H11 H 0.365(4) 0.583(3) 0.8711(7) 0.063 Uiso 1 1 d D U .
H21 H 0.3333 0.6667 0.8160(3) 0.063 Uiso 1 3 d DS U P

loop_
_atom_site_aniso_label
_atom_site_aniso_U_11
_atom_site_aniso_U_22
_atom_site_aniso_U_33
_atom_site_aniso_U_23
_atom_site_aniso_U_13
_atom_site_aniso_U_12
Cr 0.0247(4) 0.0247(4) 0.0341(6) 0.000 0.000 0.01235(19)
Na 0.0310(8) 0.0310(8) 0.0394(15) 0.000 0.000 0.0155(4)
O1 0.0283(10) 0.0344(10) 0.0451(11) 0.0077(8) 0.0069(8) 0.0153(8)
C1 0.0385(16) 0.0440(17) 0.0540(18) 0.0089(14) 0.0057(14) 0.0247(14)
O3 0.0411(12) 0.0396(11) 0.0619(13) 0.0145(10) 0.0206(10) 0.0185(9)
N2 0.0499(17) 0.0499(17) 0.057(3) 0.000 0.000 0.0250(8)

loop_
_atom_type_symbol
_atom_type_description
_atom_type_scat_dispersion_real
_atom_type_scat_dispersion_imag
_atom_type_scat_source
C C 0.0033 0.0016 'International Tables Vol C Tables 4.2.6.8 and 6.1.1.4'
H H 0.0000 0.0000 'International Tables Vol C Tables 4.2.6.8 and 6.1.1.4'
N N 0.0061 0.0033 'International Tables Vol C Tables 4.2.6.8 and 6.1.1.4'
O O 0.0106 0.0060 'International Tables Vol C Tables 4.2.6.8 and 6.1.1.4'
Na Na 0.0362 0.0249 'International Tables Vol C Tables 4.2.6.8 and 6.1.1.4'
Cr Cr 0.3209 0.6236 'International Tables Vol C Tables 4.2.6.8 and 6.1.1.4'

loop_
_geom_angle_atom_site_label_1
_geom_angle_atom_site_label_2
_geom_angle_atom_site_label_3
_geom_angle
_geom_angle_site_symmetry_1
_geom_angle_site_symmetry_3
O1 Cr O1 91.26(7) . 11_557
O1 Cr O1 88.74(7) . 2
O1 Cr O1 180.0 11_557 2
O1 Cr O1 91.26(7) . 12_557
O1 Cr O1 88.74(7) 11_557 12_557
O1 Cr O1 91.26(7) 2 12_557
O1 Cr O1 88.74(7) . 3
O1 Cr O1 91.26(7) 11_557 3
O1 Cr O1 88.74(7) 2 3
O1 Cr O1 180.0 12_557 3
O1 Cr O1 180.0 . 10_557
O1 Cr O1 88.74(7) 11_557 10_557
O1 Cr O1 91.26(7) 2 10_557
O1 Cr O1 88.74(7) 12_557 10_557
O1 Cr O1 91.26(7) 3 10_557
O3 Na O3 180.0 2_655 17_556
O3 Na O3 93.30(7) 2_655 3_665
O3 Na O3 86.70(7) 17_556 3_665
O3 Na O3 93.30(7) 2_655 .
O3 Na O3 86.70(7) 17_556 .
O3 Na O3 93.30(7) 3_665 .
O3 Na O3 86.70(7) 2_655 18_546
O3 Na O3 93.30(7) 17_556 18_546
O3 Na O3 180.0 3_665 18_546
O3 Na O3 86.70(7) . 18_546
O3 Na O3 86.70(7) 2_655 16_656
O3 Na O3 93.30(7) 17_556 16_656
O3 Na O3 86.70(7) 3_665 16_656
O3 Na O3 180.00(6) . 16_656
O3 Na O3 93.30(7) 18_546 16_656
C1 O1 Cr 126.38(18) . .
O3 C1 O1 126.8(3) . .
O1 C1 Na 154.7(2) . .
O3 C1 H1 116.6 . .
O1 C1 H1 116.6 . .
H11 N2 H21 111.0(12) . .

loop_
_geom_bond_atom_site_label_1
_geom_bond_atom_site_label_2
_geom_bond_distance
_geom_bond_site_symmetry_2
Cr O1 1.9683(17) .
Cr O1 1.9683(16) 11_557
Cr O1 1.9683(16) 2
Cr O1 1.9683(16) 12_557
Cr O1 1.9683(16) 3
Cr O1 1.9683(17) 10_557
Na O3 2.4082(19) 2_655
Na O3 2.4082(19) 17_556
Na O3 2.4082(19) 3_665
Na O3 2.4082(19) .
Na O3 2.4082(19) 18_546
Na O3 2.4083(19) 16_656
O1 C1 1.255(3) .
C1 O3 1.216(3) .
C1 H1 0.9300 .
N2 H11 0.873(5) .
N2 H21 0.871(5) .

loop_
_geom_hbond_atom_site_label_D
_geom_hbond_atom_site_label_H
_geom_hbond_atom_site_label_A
_geom_hbond_distance_DH
_geom_hbond_distance_HA
_geom_hbond_distance_DA
_geom_hbond_angle_DHA
_geom_hbond_site_symmetry_A
N2 H11 O3 0.873(5) 1.983(6) 2.852(2) 173.3(17) .
N2 H21 O1 0.871(5) 2.592(5) 3.324(4) 142.19(9) 16_556
N2 H21 O1 0.871(5) 2.592(5) 3.324(4) 142.19(9) 17_556
N2 H21 O1 0.871(5) 2.592(5) 3.324(4) 142.19(9) 18_556
